data_1563557
loop_
_publ_author_name
'Mei, Dajiang'
'Lin, Zheshuai'
'Bai, Lei'
'Yao, Jiyong'
'Fu, Peizhen'
'Wu, Yicheng'

_publ_section_title
;
 KBiMS4 (M=Si, Ge): Synthesis, structure, and electronic structure
;
_journal_issue 7
_journal_name_full 'Journal of Solid State Chemistry'
_journal_page_first 1640
_journal_page_last 1644
_journal_paper_doi 10.1016/j.jssc.2010.05.003
_journal_volume 183
_journal_year 2010
_chemical_formula_sum 'Bi Ge K S4'
_chemical_formula_weight 448.91
_space_group_IT_number 14
_space_group_name_Hall '-P 2ybc'
_space_group_name_H-M_alt 'P 1 21/c 1'
_symmetry_cell_setting monoclinic
_symmetry_space_group_name_H-M 'P 1 21/c 1'
_atom_sites_solution_hydrogens none
_atom_sites_solution_primary direct
_atom_sites_solution_secondary difmap
_audit_creation_method SHELXL-97
_cell_angle_alpha 90.00
_cell_angle_beta 108.46(3)
_cell_angle_gamma 90.00
_cell_formula_units_Z 4
_cell_length_a 6.5981(13)
_cell_length_b 6.8149(14)
_cell_length_c 17.284(4)
_cell_measurement_temperature 93(2)
_cell_volume 737.2(3)
_computing_cell_refinement 'CrystalClear (Rigaku Inc., 2008)'
_computing_data_collection 'CrystalClear (Rigaku Inc., 2008)'
_computing_data_reduction 'CrystalClear (Rigaku Inc., 2008)'
_computing_molecular_graphics 'SHELXL-97 (Sheldrick, 1997)'
_computing_publication_material 'SHELXL-97 (Sheldrick, 1997)'
_computing_structure_refinement 'SHELXL-97 (Sheldrick, 1997)'
_computing_structure_solution 'SHELXS-97 (Sheldrick, 1990)'
_diffrn_ambient_temperature 93(2)
_diffrn_detector_area_resol_mean 28.5714
_diffrn_measured_fraction_theta_full 0.986
_diffrn_measured_fraction_theta_max 0.986
_diffrn_measurement_device_type 'Rigaku AFC10 diffractometer'
_diffrn_measurement_method dtprofit.ref
_diffrn_radiation_monochromator 'graphite Monochromator'
_diffrn_radiation_source 'rotating Anode'
_diffrn_radiation_type MoK\a
_diffrn_radiation_wavelength 0.71073
_diffrn_reflns_av_R_equivalents 0.0738
_diffrn_reflns_av_sigmaI/netI 0.0713
_diffrn_reflns_limit_h_max 8
_diffrn_reflns_limit_h_min -8
_diffrn_reflns_limit_k_max 8
_diffrn_reflns_limit_k_min -8
_diffrn_reflns_limit_l_max 15
_diffrn_reflns_limit_l_min -22
_diffrn_reflns_number 5662
_diffrn_reflns_theta_full 27.47
_diffrn_reflns_theta_max 27.47
_diffrn_reflns_theta_min 3.24
_diffrn_standards_decay_% none
_diffrn_standards_interval_count none
_diffrn_standards_interval_time none
_diffrn_standards_number none
_exptl_absorpt_coefficient_mu 29.495
_exptl_absorpt_correction_T_max 0.6645
_exptl_absorpt_correction_T_min 0.3906
_exptl_absorpt_correction_type numerical
_exptl_absorpt_process_details 'CrystalClear (Rigaku Inc., 2008)'
_exptl_crystal_colour red
_exptl_crystal_density_diffrn 4.045
_exptl_crystal_density_method 'not measured'
_exptl_crystal_description plate
_exptl_crystal_F_000 792
_exptl_crystal_size_max 0.14
_exptl_crystal_size_mid 0.10
_exptl_crystal_size_min 0.04
_refine_diff_density_max 1.781
_refine_diff_density_min -2.173
_refine_diff_density_rms 0.318
_refine_ls_extinction_coef 0.00039(9)
_refine_ls_extinction_expression Fc^*^=kFc[1+0.001xFc^2^\l^3^/sin(2\q)]^-1/4^
_refine_ls_extinction_method SHELXL
_refine_ls_goodness_of_fit_ref 0.934
_refine_ls_hydrogen_treatment none
_refine_ls_matrix_type full
_refine_ls_number_parameters 65
_refine_ls_number_reflns 1671
_refine_ls_number_restraints 0
_refine_ls_restrained_S_all 0.934
_refine_ls_R_factor_all 0.0386
_refine_ls_R_factor_gt 0.0296
_refine_ls_shift/su_max 0.001
_refine_ls_shift/su_mean 0.000
_refine_ls_structure_factor_coef Fsqd
_refine_ls_weighting_details 'calc w=1/[\s^2^(Fo^2^)+(0.0080P)^2^+0.0000P] where P=(Fo^2^+2Fc^2^)/3'
_refine_ls_weighting_scheme calc
_refine_ls_wR_factor_gt 0.0550
_refine_ls_wR_factor_ref 0.0571
_reflns_number_gt 1417
_reflns_number_total 1671
_reflns_threshold_expression >2sigma(I)
_cod_data_source_file JSSC-2010-183-1640.cif
_cod_data_source_block KBiGeS4
_cod_depositor_comments
;
The following automatic conversions were performed:

data item '_exptl_crystal_density_meas' value 'not measured' was
changed to '?' -- the value is perceived as not measured.

Automatic conversion script
Id: cif_fix_values 8369 2020-08-20 11:38:08Z andrius 
;
_cod_original_sg_symbol_H-M P21/c
_cod_database_code 1563557

loop_
_symmetry_equiv_pos_as_xyz
'x, y, z'
'-x, y+1/2, -z+1/2'
'-x, -y, -z'
'x, -y-1/2, z-1/2'

loop_
_atom_site_label
_atom_site_type_symbol
_atom_site_fract_x
_atom_site_fract_y
_atom_site_fract_z
_atom_site_U_iso_or_equiv
_atom_site_adp_type
_atom_site_occupancy
_atom_site_symmetry_multiplicity
_atom_site_calc_flag
_atom_site_refinement_flags
_atom_site_disorder_assembly
_atom_site_disorder_group
K K 0.2875(3) 0.7414(3) 0.03605(11) 0.0180(4) Uani 1 1 d . . .
Bi Bi 0.23494(5) 0.67750(4) 0.282715(18) 0.00816(11) Uani 1 1 d . . .
Ge Ge 0.20436(13) 0.26785(12) 0.15286(5) 0.00669(19) Uani 1 1 d . . .
S1 S 0.0147(3) 0.0167(3) 0.37413(12) 0.0116(4) Uani 1 1 d . . .
S2 S 0.4190(3) 0.2317(3) 0.07928(12) 0.0116(5) Uani 1 1 d . . .
S3 S 0.0019(3) 0.5047(3) 0.36212(12) 0.0100(4) Uani 1 1 d . . .
S4 S 0.4024(3) 0.3219(3) 0.28254(12) 0.0096(4) Uani 1 1 d . . .

loop_
_atom_site_aniso_label
_atom_site_aniso_U_11
_atom_site_aniso_U_22
_atom_site_aniso_U_33
_atom_site_aniso_U_23
_atom_site_aniso_U_13
_atom_site_aniso_U_12
K 0.0209(10) 0.0255(11) 0.0082(10) -0.0008(8) 0.0054(8) -0.0048(9)
Bi 0.00815(16) 0.01046(18) 0.00610(18) -0.00060(12) 0.00256(12) -0.00052(13)
Ge 0.0071(4) 0.0091(4) 0.0041(4) 0.0002(3) 0.0020(3) 0.0006(3)
S1 0.0111(10) 0.0106(11) 0.0098(11) -0.0001(8) -0.0014(8) -0.0037(9)
S2 0.0108(10) 0.0197(12) 0.0053(11) 0.0014(9) 0.0040(8) 0.0016(9)
S3 0.0107(10) 0.0082(10) 0.0121(11) 0.0013(8) 0.0050(8) 0.0001(8)
S4 0.0123(10) 0.0124(11) 0.0037(10) -0.0009(8) 0.0021(8) 0.0043(9)

loop_
_atom_type_symbol
_atom_type_description
_atom_type_scat_dispersion_real
_atom_type_scat_dispersion_imag
_atom_type_scat_source
Bi Bi -4.1077 10.2566 'International Tables Vol C Tables 4.2.6.8 and 6.1.1.4'
Ge Ge 0.1547 1.8001 'International Tables Vol C Tables 4.2.6.8 and 6.1.1.4'
K K 0.2009 0.2494 'International Tables Vol C Tables 4.2.6.8 and 6.1.1.4'
S S 0.1246 0.1234 'International Tables Vol C Tables 4.2.6.8 and 6.1.1.4'

loop_
_geom_angle_atom_site_label_1
_geom_angle_atom_site_label_2
_geom_angle_atom_site_label_3
_geom_angle
_geom_angle_site_symmetry_1
_geom_angle_site_symmetry_3
S2 K S4 106.00(8) 3_665 2_655
S2 K S1 154.76(9) 3_665 2
S4 K S1 84.94(7) 2_655 2
S2 K S1 77.17(7) 3_665 4_565
S4 K S1 157.79(8) 2_655 4_565
S1 K S1 84.40(7) 2 4_565
S2 K S3 72.57(6) 3_665 4_575
S4 K S3 140.15(8) 2_655 4_575
S1 K S3 113.58(8) 2 4_575
S1 K S3 62.04(6) 4_565 4_575
S2 K S2 85.39(7) 3_665 1_565
S4 K S2 65.55(6) 2_655 1_565
S1 K S2 119.79(7) 2 1_565
S1 K S2 136.41(8) 4_565 1_565
S3 K S2 74.71(6) 4_575 1_565
S2 K S3 145.58(8) 3_665 2
S4 K S3 72.48(6) 2_655 2
S1 K S3 59.09(6) 2 2
S1 K S3 117.57(8) 4_565 2
S3 K S3 86.93(7) 4_575 2
S2 K S3 62.26(6) 1_565 2
S2 K S2 91.77(7) 3_665 .
S4 K S2 85.69(7) 2_655 .
S1 K S2 65.96(6) 2 .
S1 K S2 72.18(6) 4_565 .
S3 K S2 133.72(7) 4_575 .
S2 K S2 148.87(9) 1_565 .
S3 K S2 121.84(7) 2 .
S2 K Ge 89.22(6) 3_665 3_565
S4 K Ge 161.73(7) 2_655 3_565
S1 K Ge 85.24(6) 2 3_565
S1 K Ge 34.80(4) 4_565 3_565
S3 K Ge 35.10(4) 4_575 3_565
S2 K Ge 106.71(6) 1_565 3_565
S3 K Ge 89.26(6) 2 3_565
S2 K Ge 104.24(6) . 3_565
S2 K Ge 125.29(7) 3_665 .
S4 K Ge 77.75(5) 2_655 .
S1 K Ge 33.64(4) 2 .
S1 K Ge 82.61(6) 4_565 .
S3 K Ge 136.79(6) 4_575 .
S2 K Ge 138.10(6) 1_565 .
S3 K Ge 88.59(5) 2 .
S2 K Ge 33.51(4) . .
Ge K Ge 101.94(5) 3_565 .
S2 K Bi 39.60(5) 3_665 4_575
S4 K Bi 142.42(7) 2_655 4_575
S1 K Bi 132.55(7) 2 4_575
S1 K Bi 50.47(5) 4_565 4_575
S3 K Bi 37.70(4) 4_575 4_575
S2 K Bi 91.68(5) 1_565 4_575
S3 K Bi 124.52(6) 2 4_575
S2 K Bi 105.70(5) . 4_575
Ge K Bi 50.15(3) 3_565 4_575
Ge K Bi 130.22(5) . 4_575
S2 K K 49.42(5) 3_665 3_665
S4 K K 97.39(7) 2_655 3_665
S1 K K 107.47(8) 2 3_665
S1 K K 67.52(6) 4_565 3_665
S3 K K 108.86(7) 4_575 3_665
S2 K K 126.60(8) 1_565 3_665
S3 K K 163.12(8) 2 3_665
S2 K K 42.35(5) . 3_665
Ge K K 100.23(6) 3_565 3_665
Ge K K 75.87(5) . 3_665
Bi K K 71.72(5) 4_575 3_665
S3 Bi S4 84.55(6) . .
S3 Bi S2 93.97(6) . 2_655
S4 Bi S2 83.84(6) . 2_655
S3 Bi S1 93.75(6) . 2
S4 Bi S1 76.61(6) . 2
S2 Bi S1 158.17(6) 2_655 2
S3 Bi S4 166.19(6) . 2_655
S4 Bi S4 85.43(4) . 2_655
S2 Bi S4 75.50(6) 2_655 2_655
S1 Bi S4 93.15(6) 2 2_655
S3 Bi K 53.33(5) . 4_576
S4 Bi K 102.56(5) . 4_576
S2 Bi K 47.65(5) 2_655 4_576
S1 Bi K 146.59(5) 2 4_576
S4 Bi K 120.22(5) 2_655 4_576
S1 Ge S2 117.93(8) 2 .
S1 Ge S3 105.27(8) 2 2_545
S2 Ge S3 109.04(8) . 2_545
S1 Ge S4 102.92(8) 2 .
S2 Ge S4 108.61(8) . .
S3 Ge S4 113.10(8) 2_545 .
S1 Ge K 60.13(7) 2 3_565
S2 Ge K 91.85(7) . 3_565
S3 Ge K 63.97(6) 2_545 3_565
S4 Ge K 158.51(7) . 3_565
S1 Ge K 56.17(6) 2 .
S2 Ge K 64.83(7) . .
S3 Ge K 141.60(7) 2_545 .
S4 Ge K 104.28(7) . .
K Ge K 78.06(5) 3_565 .
Ge S1 Bi 87.26(7) 2_545 2_545
Ge S1 K 90.19(7) 2_545 2_545
Bi S1 K 90.89(7) 2_545 2_545
Ge S1 K 85.07(8) 2_545 4_566
Bi S1 K 169.96(8) 2_545 4_566
K S1 K 95.60(7) 2_545 4_566
Ge S2 Bi 91.33(7) . 2_645
Ge S2 K 169.88(10) . 3_665
Bi S2 K 92.75(7) 2_645 3_665
Ge S2 K 93.99(8) . 1_545
Bi S2 K 98.00(7) 2_645 1_545
K S2 K 94.61(7) 3_665 1_545
Ge S2 K 81.66(7) . .
Bi S2 K 112.84(7) 2_645 .
K S2 K 88.23(7) 3_665 .
K S2 K 148.87(9) 1_545 .
Ge S3 Bi 90.89(7) 2 .
Ge S3 K 80.93(7) 2 4_576
Bi S3 K 88.97(6) . 4_576
Ge S3 K 93.52(7) 2 2_545
Bi S3 K 175.39(8) . 2_545
K S3 K 93.07(7) 4_576 2_545
Ge S4 Bi 92.28(7) . .
Ge S4 Bi 81.79(6) . 2_645
Bi S4 Bi 130.94(7) . 2_645
Ge S4 K 160.31(9) . 2_645
Bi S4 K 106.93(7) . 2_645
Bi S4 K 88.55(6) 2_645 2_645

loop_
_geom_bond_atom_site_label_1
_geom_bond_atom_site_label_2
_geom_bond_distance
_geom_bond_site_symmetry_2
K S2 3.194(3) 3_665
K S4 3.202(3) 2_655
K S1 3.270(3) 2
K S1 3.313(3) 4_565
K S3 3.463(3) 4_575
K S2 3.474(3) 1_565
K S3 3.477(3) 2
K S2 3.601(3) .
K Ge 3.806(3) 3_565
K Ge 3.936(2) .
K Bi 4.317(2) 4_575
K K 4.739(4) 3_665
Bi S3 2.640(2) .
Bi S4 2.664(2) .
Bi S2 2.755(2) 2_655
Bi S1 2.904(2) 2
Bi S4 3.110(2) 2_655
Bi K 4.317(2) 4_576
Ge S1 2.180(2) 2
Ge S2 2.196(2) .
Ge S3 2.216(2) 2_545
Ge S4 2.239(2) .
Ge K 3.806(3) 3_565
S1 Ge 2.180(2) 2_545
S1 Bi 2.904(2) 2_545
S1 K 3.270(3) 2_545
S1 K 3.313(3) 4_566
S2 Bi 2.755(2) 2_645
S2 K 3.194(3) 3_665
S2 K 3.474(3) 1_545
S3 Ge 2.216(2) 2
S3 K 3.463(3) 4_576
S3 K 3.477(3) 2_545
S4 Bi 3.110(2) 2_645
S4 K 3.202(3) 2_645
